data_4333683
loop_
_publ_author_name
'Barbora Mairychov\'a'
'Tom\'a\<s Svoboda'
'Petr \<St\<epni\<cka'
'Ale\<s R\%u\<zi\<cka'
'Remco W. A. Havenith'
'Mercedes Alonso'
'Frank De Proft'
'Roman Jambor'
'Libor Dost\'al'

_publ_section_title
;
 Synthesis and Structural Characterization of Heteroboroxines with MB2O3
 Core (M = Sb, Bi, Sn)
;
_journal_name_full 'Inorganic Chemistry'
_journal_page_first 1424
_journal_page_last 1431
_journal_paper_doi 10.1021/ic302153s
_journal_volume 52
_journal_year 2013
_chemical_formula_moiety 'C24 H29 B2 N2 O3 Sb'
_chemical_formula_sum 'C24 H29 B2 N2 O3 Sb'
_chemical_formula_weight 536.86
_chemical_name_systematic
; 
 ? 
;
_space_group_IT_number 14
_symmetry_cell_setting monoclinic
_symmetry_space_group_name_Hall '-P 2ybc'
_symmetry_space_group_name_H-M 'P 1 21/c 1'
_atom_sites_solution_hydrogens geom
_atom_sites_solution_primary direct
_atom_sites_solution_secondary difmap
_audit_creation_method SHELXL-97
_cell_angle_alpha 90
_cell_angle_beta 113.171(5)
_cell_angle_gamma 90
_cell_formula_units_Z 4
_cell_length_a 6.5320(5)
_cell_length_b 31.944(3)
_cell_length_c 12.5390(3)
_cell_measurement_reflns_used 23766
_cell_measurement_temperature 150(1)
_cell_measurement_theta_max 27.5
_cell_measurement_theta_min 1
_cell_volume 2405.3(3)
_computing_cell_refinement 'COLLECT and DENZO'
_computing_data_collection 'COLLECT (Hooft, 1998) and DENZO (Otwinowski & Minor, 1997)'
_computing_data_reduction 'COLLECT and DENZO'
_computing_molecular_graphics 'PLATON (Spek, 2003)'
_computing_publication_material 'SHELXL-97 (Sheldrick, 2008)'
_computing_structure_refinement 'SHELXL-97 (Sheldrick, 1997)'
_computing_structure_solution 'SIR92 (Altomare et al., 1994)'
_diffrn_ambient_temperature 150(1)
_diffrn_detector_area_resol_mean 9.091
_diffrn_measured_fraction_theta_full 0.990
_diffrn_measured_fraction_theta_max 0.990
_diffrn_measurement_device_type 'Bruker Nonius KappaCCD area detector'
_diffrn_measurement_method '\f and \w scans to fill the Ewald sphere'
_diffrn_radiation_monochromator graphite
_diffrn_radiation_source 'fine-focus sealed tube'
_diffrn_radiation_type MoK\a
_diffrn_radiation_wavelength 0.71073
_diffrn_reflns_av_R_equivalents 0.0498
_diffrn_reflns_av_sigmaI/netI 0.0388
_diffrn_reflns_limit_h_max 8
_diffrn_reflns_limit_h_min -8
_diffrn_reflns_limit_k_max 40
_diffrn_reflns_limit_k_min -41
_diffrn_reflns_limit_l_max 16
_diffrn_reflns_limit_l_min -16
_diffrn_reflns_number 23671
_diffrn_reflns_theta_full 27.40
_diffrn_reflns_theta_max 27.40
_diffrn_reflns_theta_min 2.18
_diffrn_standards_number 0
_exptl_absorpt_coefficient_mu 1.175
_exptl_absorpt_correction_T_max 0.891
_exptl_absorpt_correction_T_min 0.835
_exptl_absorpt_correction_type integration
_exptl_absorpt_process_details
;
gaussian integration (Coppens, 1970)
;
_exptl_crystal_colour colourless
_exptl_crystal_density_diffrn 1.483
_exptl_crystal_description needle
_exptl_crystal_F_000 1088
_exptl_crystal_size_max 0.33
_exptl_crystal_size_mid 0.16
_exptl_crystal_size_min 0.12
_refine_diff_density_max 0.391
_refine_diff_density_min -0.577
_refine_diff_density_rms 0.084
_refine_ls_extinction_method none
_refine_ls_goodness_of_fit_ref 1.087
_refine_ls_hydrogen_treatment constr
_refine_ls_matrix_type full
_refine_ls_number_parameters 289
_refine_ls_number_reflns 5415
_refine_ls_number_restraints 0
_refine_ls_restrained_S_all 1.087
_refine_ls_R_factor_all 0.0517
_refine_ls_R_factor_gt 0.0332
_refine_ls_shift/su_max 0.001
_refine_ls_shift/su_mean 0.000
_refine_ls_structure_factor_coef Fsqd
_refine_ls_weighting_details 'calc w=1/[\s^2^(Fo^2^)+(0.0145P)^2^+2.7234P] where P=(Fo^2^+2Fc^2^)/3'
_refine_ls_weighting_scheme calc
_refine_ls_wR_factor_gt 0.0578
_refine_ls_wR_factor_ref 0.0643
_reflns_number_gt 4339
_reflns_number_total 5415
_reflns_threshold_expression >2sigma(I)
_cod_data_source_file ic302153s_si_002_1.cif
_cod_data_source_block 1a
_cod_original_sg_symbol_H-M 'P 21/c'
_cod_database_code 4333683

loop_
_symmetry_equiv_pos_as_xyz
'x, y, z'
'-x, y+1/2, -z+1/2'
'-x, -y, -z'
'x, -y-1/2, z-1/2'

loop_
_atom_site_label
_atom_site_type_symbol
_atom_site_fract_x
_atom_site_fract_y
_atom_site_fract_z
_atom_site_U_iso_or_equiv
_atom_site_adp_type
_atom_site_occupancy
_atom_site_symmetry_multiplicity
_atom_site_calc_flag
_atom_site_refinement_flags
Sb1 Sb 0.50961(3) 0.139864(6) 0.864793(16) 0.02375(6) Uani 1 1 d .
O3 O 0.4575(3) 0.11851(6) 1.00681(16) 0.0304(5) Uani 1 1 d .
O1 O 0.2785(3) 0.18476(6) 0.85206(16) 0.0293(4) Uani 1 1 d .
O2 O 0.2106(3) 0.17151(6) 1.02370(17) 0.0335(5) Uani 1 1 d .
N1 N 0.3812(4) 0.16954(7) 0.6585(2) 0.0255(5) Uani 1 1 d .
N2 N 0.6596(4) 0.06106(7) 0.9027(2) 0.0275(5) Uani 1 1 d .
C7 C 0.1450(4) 0.15791(9) 0.6069(2) 0.0278(6) Uani 1 1 d .
H7A H 0.0880 0.1607 0.5232 0.033 Uiso 1 1 d R
H7B H 0.0603 0.1764 0.6357 0.033 Uiso 1 1 d R
C10 C 0.4513(4) 0.03845(9) 0.8786(2) 0.0270(6) Uani 1 1 d .
H10A H 0.4070 0.0418 0.9434 0.032 Uiso 1 1 d R
H10B H 0.4730 0.0088 0.8693 0.032 Uiso 1 1 d R
C14 C -0.1272(5) 0.23617(9) 0.9588(2) 0.0297(6) Uani 1 1 d .
H14 H -0.1122 0.2175 1.0183 0.036 Uiso 1 1 d R
C13 C 0.0073(4) 0.23139(9) 0.8960(2) 0.0255(6) Uani 1 1 d .
C18 C -0.0212(5) 0.26040(9) 0.8082(3) 0.0294(6) Uani 1 1 d .
H18 H 0.0650 0.2580 0.7646 0.035 Uiso 1 1 d R
C2 C 0.1204(4) 0.11331(9) 0.6391(2) 0.0251(6) Uani 1 1 d .
C1 C 0.2685(4) 0.09796(8) 0.7460(2) 0.0224(6) Uani 1 1 d .
C19 C 0.3245(5) 0.11373(9) 1.1702(2) 0.0264(6) Uani 1 1 d .
C11 C 0.7554(5) 0.05080(10) 0.8179(3) 0.0358(7) Uani 1 1 d .
H11A H 0.7958 0.0217 0.8250 0.043 Uiso 1 1 d R
H11B H 0.8853 0.0676 0.8323 0.043 Uiso 1 1 d R
H11C H 0.6474 0.0562 0.7411 0.043 Uiso 1 1 d R
C6 C 0.2712(4) 0.05535(9) 0.7697(2) 0.0247(6) Uani 1 1 d .
C20 C 0.4515(5) 0.07873(10) 1.2210(2) 0.0340(7) Uani 1 1 d .
H20 H 0.5541 0.0688 1.1926 0.041 Uiso 1 1 d R
C24 C 0.1728(5) 0.12747(10) 1.2160(3) 0.0361(7) Uani 1 1 d .
H24 H 0.0867 0.1511 1.1849 0.043 Uiso 1 1 d R
B2 B 0.3362(5) 0.13554(10) 1.0598(3) 0.0262(7) Uani 1 1 d .
B1 B 0.1779(5) 0.19383(10) 0.9234(3) 0.0257(7) Uani 1 1 d .
C5 C 0.1143(5) 0.02891(9) 0.6916(3) 0.0299(6) Uani 1 1 d .
H5 H 0.1149 0.0005 0.7084 0.036 Uiso 1 1 d R
C9 C 0.4108(5) 0.21503(9) 0.6554(3) 0.0328(7) Uani 1 1 d .
H9A H 0.3526 0.2246 0.5764 0.039 Uiso 1 1 d R
H9B H 0.5665 0.2217 0.6916 0.039 Uiso 1 1 d R
H9C H 0.3328 0.2286 0.6966 0.039 Uiso 1 1 d R
C4 C -0.0428(5) 0.04480(10) 0.5892(3) 0.0336(7) Uani 1 1 d .
H4 H -0.1511 0.0273 0.5384 0.040 Uiso 1 1 d R
C3 C -0.0381(5) 0.08651(10) 0.5625(2) 0.0305(6) Uani 1 1 d .
H3 H -0.1421 0.0969 0.4930 0.037 Uiso 1 1 d R
C22 C 0.2739(6) 0.07179(11) 1.3550(3) 0.0414(8) Uani 1 1 d .
H22 H 0.2561 0.0576 1.4155 0.050 Uiso 1 1 d R
C21 C 0.4276(6) 0.05800(10) 1.3126(3) 0.0406(8) Uani 1 1 d .
H21 H 0.5163 0.0349 1.3459 0.049 Uiso 1 1 d R
C16 C -0.3072(5) 0.29639(9) 0.8469(3) 0.0348(7) Uani 1 1 d .
H16 H -0.4112 0.3179 0.8306 0.042 Uiso 1 1 d R
C8 C 0.5092(5) 0.14847(10) 0.6001(3) 0.0338(7) Uani 1 1 d .
H8A H 0.4866 0.1188 0.6002 0.041 Uiso 1 1 d R
H8B H 0.6646 0.1546 0.6408 0.041 Uiso 1 1 d R
H8C H 0.4604 0.1582 0.5216 0.041 Uiso 1 1 d R
C15 C -0.2830(5) 0.26786(10) 0.9341(3) 0.0354(7) Uani 1 1 d .
H15 H -0.3720 0.2701 0.9763 0.042 Uiso 1 1 d R
C17 C -0.1758(5) 0.29261(9) 0.7841(3) 0.0339(7) Uani 1 1 d .
H17 H -0.1899 0.3117 0.7257 0.041 Uiso 1 1 d R
C12 C 0.8220(5) 0.05194(11) 1.0203(3) 0.0382(7) Uani 1 1 d .
H12A H 0.8417 0.0222 1.0298 0.046 Uiso 1 1 d R
H12B H 0.7674 0.0627 1.0756 0.046 Uiso 1 1 d R
H12C H 0.9621 0.0649 1.0325 0.046 Uiso 1 1 d R
C23 C 0.1476(6) 0.10634(11) 1.3071(3) 0.0431(8) Uani 1 1 d .
H23 H 0.0441 0.1158 1.3356 0.052 Uiso 1 1 d R

loop_
_atom_site_aniso_label
_atom_site_aniso_U_11
_atom_site_aniso_U_22
_atom_site_aniso_U_33
_atom_site_aniso_U_23
_atom_site_aniso_U_13
_atom_site_aniso_U_12
Sb1 0.02287(10) 0.02443(10) 0.02577(9) -0.00255(8) 0.01153(7) -0.00080(8)
O3 0.0395(12) 0.0278(11) 0.0284(10) 0.0024(9) 0.0180(9) 0.0091(9)
O1 0.0381(11) 0.0264(11) 0.0293(10) 0.0018(8) 0.0197(9) 0.0068(8)
O2 0.0443(12) 0.0314(12) 0.0316(11) 0.0069(9) 0.0223(10) 0.0126(9)
N1 0.0268(12) 0.0270(13) 0.0287(12) 0.0003(10) 0.0174(10) -0.0010(9)
N2 0.0225(12) 0.0274(13) 0.0341(13) -0.0004(10) 0.0127(11) 0.0027(10)
C7 0.0250(15) 0.0348(16) 0.0253(14) 0.0015(12) 0.0119(12) 0.0009(12)
C10 0.0268(14) 0.0243(15) 0.0332(15) 0.0004(12) 0.0155(13) 0.0009(11)
C14 0.0365(17) 0.0266(16) 0.0289(15) -0.0019(12) 0.0161(13) -0.0006(12)
C13 0.0290(15) 0.0208(14) 0.0271(14) -0.0066(11) 0.0116(12) -0.0022(11)
C18 0.0320(16) 0.0283(16) 0.0321(15) 0.0012(12) 0.0170(13) -0.0013(12)
C2 0.0223(14) 0.0324(16) 0.0255(14) -0.0014(12) 0.0148(12) 0.0004(11)
C1 0.0201(13) 0.0276(15) 0.0245(13) -0.0027(11) 0.0141(11) -0.0008(11)
C19 0.0331(16) 0.0236(15) 0.0198(13) -0.0047(11) 0.0076(12) -0.0039(11)
C11 0.0318(16) 0.0359(18) 0.0492(19) -0.0025(15) 0.0263(15) 0.0039(13)
C6 0.0230(14) 0.0292(15) 0.0278(14) -0.0028(12) 0.0164(12) -0.0003(11)
C20 0.0375(17) 0.0346(17) 0.0276(15) -0.0026(13) 0.0105(14) -0.0002(13)
C24 0.0501(19) 0.0337(18) 0.0304(15) 0.0003(13) 0.0223(15) 0.0060(14)
B2 0.0272(16) 0.0241(17) 0.0262(15) -0.0021(13) 0.0095(13) -0.0004(13)
B1 0.0274(17) 0.0241(17) 0.0240(15) -0.0013(13) 0.0085(14) -0.0025(13)
C5 0.0304(16) 0.0263(15) 0.0371(16) -0.0043(13) 0.0176(14) -0.0038(12)
C9 0.0377(17) 0.0292(16) 0.0357(16) 0.0046(13) 0.0190(14) -0.0010(13)
C4 0.0293(16) 0.0379(18) 0.0343(15) -0.0111(14) 0.0135(14) -0.0109(13)
C3 0.0265(15) 0.0407(18) 0.0238(14) -0.0004(13) 0.0094(12) -0.0016(13)
C22 0.062(2) 0.040(2) 0.0244(15) -0.0016(14) 0.0190(16) -0.0102(16)
C21 0.054(2) 0.0313(18) 0.0295(16) 0.0018(13) 0.0092(16) 0.0005(15)
C16 0.0336(17) 0.0226(15) 0.0474(18) -0.0024(14) 0.0152(15) 0.0043(12)
C8 0.0363(17) 0.0374(19) 0.0380(16) -0.0012(14) 0.0256(14) -0.0026(13)
C15 0.0384(17) 0.0306(17) 0.0453(18) -0.0076(14) 0.0251(15) 0.0005(13)
C17 0.0383(18) 0.0240(16) 0.0384(17) 0.0042(13) 0.0139(15) -0.0014(12)
C12 0.0261(16) 0.0415(19) 0.0421(18) 0.0002(15) 0.0079(14) 0.0054(13)
C23 0.062(2) 0.042(2) 0.0348(17) -0.0041(15) 0.0296(17) 0.0017(17)

loop_
_atom_type_symbol
_atom_type_description
_atom_type_scat_dispersion_real
_atom_type_scat_dispersion_imag
_atom_type_scat_source
C C 0.0033 0.0016 'International Tables Vol C Tables 4.2.6.8 and 6.1.1.4'
H H 0.0000 0.0000 'International Tables Vol C Tables 4.2.6.8 and 6.1.1.4'
O O 0.0106 0.0060 'International Tables Vol C Tables 4.2.6.8 and 6.1.1.4'
N N 0.0061 0.0033 'International Tables Vol C Tables 4.2.6.8 and 6.1.1.4'
B B 0.0013 0.0007 'International Tables Vol C Tables 4.2.6.8 and 6.1.1.4'
Sb Sb -0.5866 1.5461 'International Tables Vol C Tables 4.2.6.8 and 6.1.1.4'

loop_
_exptl_crystal_face_index_h
_exptl_crystal_face_index_k
_exptl_crystal_face_index_l
_exptl_crystal_face_perp_dist
0 1 0 0.062
0 -1 0 0.043
-1 0 0 0.158
1 0 0 0.029
0 0 1 0.032
0 0 -1 0.081

loop_
_geom_angle_atom_site_label_1
_geom_angle_atom_site_label_2
_geom_angle_atom_site_label_3
_geom_angle
O1 Sb1 O3 86.08(7)
O1 Sb1 C1 93.76(9)
O3 Sb1 C1 93.89(9)
O1 Sb1 N1 73.95(7)
O3 Sb1 N1 153.58(7)
C1 Sb1 N1 70.88(9)
B2 O3 Sb1 128.99(19)
B1 O1 Sb1 130.10(18)
B2 O2 B1 125.8(2)
C7 N1 C9 111.4(2)
C7 N1 C8 111.7(2)
C9 N1 C8 109.4(2)
C7 N1 Sb1 102.74(15)
C9 N1 Sb1 113.45(17)
C8 N1 Sb1 107.91(17)
C10 N2 C12 110.9(2)
C10 N2 C11 111.5(2)
C12 N2 C11 109.7(2)
N1 C7 C2 109.0(2)
N1 C7 H7A 110.0
C2 C7 H7A 109.9
N1 C7 H7B 109.7
C2 C7 H7B 109.8
H7A C7 H7B 108.3
N2 C10 C6 109.9(2)
N2 C10 H10A 109.4
C6 C10 H10A 109.6
N2 C10 H10B 109.8
C6 C10 H10B 109.8
H10A C10 H10B 108.2
C15 C14 C13 121.6(3)
C15 C14 H14 119.1
C13 C14 H14 119.3
C18 C13 C14 117.0(3)
C18 C13 B1 122.7(3)
C14 C13 B1 120.3(3)
C17 C18 C13 121.6(3)
C17 C18 H18 119.2
C13 C18 H18 119.2
C3 C2 C1 119.4(3)
C3 C2 C7 121.6(2)
C1 C2 C7 118.8(2)
C6 C1 C2 119.6(2)
C6 C1 Sb1 121.0(2)
C2 C1 Sb1 119.1(2)
C20 C19 C24 117.2(3)
C20 C19 B2 122.1(3)
C24 C19 B2 120.6(3)
N2 C11 H11A 109.3
N2 C11 H11B 109.7
H11A C11 H11B 109.5
N2 C11 H11C 109.5
H11A C11 H11C 109.5
H11B C11 H11C 109.5
C5 C6 C1 120.0(3)
C5 C6 C10 121.1(3)
C1 C6 C10 118.9(2)
C21 C20 C19 121.5(3)
C21 C20 H20 119.1
C19 C20 H20 119.4
C23 C24 C19 121.1(3)
C23 C24 H24 119.4
C19 C24 H24 119.4
O3 B2 O2 124.7(3)
O3 B2 C19 120.0(3)
O2 B2 C19 115.3(2)
O1 B1 O2 123.8(3)
O1 B1 C13 120.7(3)
O2 B1 C13 115.6(3)
C4 C5 C6 120.1(3)
C4 C5 H5 120.1
C6 C5 H5 119.8
N1 C9 H9A 109.8
N1 C9 H9B 109.4
H9A C9 H9B 109.5
N1 C9 H9C 109.1
H9A C9 H9C 109.5
H9B C9 H9C 109.5
C3 C4 C5 120.0(3)
C3 C4 H4 120.0
C5 C4 H4 120.0
C4 C3 C2 120.5(3)
C4 C3 H3 119.7
C2 C3 H3 119.8
C23 C22 C21 119.6(3)
C23 C22 H22 120.2
C21 C22 H22 120.2
C22 C21 C20 120.2(3)
C22 C21 H21 120.0
C20 C21 H21 119.9
C17 C16 C15 119.3(3)
C17 C16 H16 120.2
C15 C16 H16 120.4
N1 C8 H8A 109.5
N1 C8 H8B 109.3
H8A C8 H8B 109.5
N1 C8 H8C 109.7
H8A C8 H8C 109.4
H8B C8 H8C 109.5
C14 C15 C16 120.3(3)
C14 C15 H15 120.0
C16 C15 H15 119.7
C16 C17 C18 120.2(3)
C16 C17 H17 120.0
C18 C17 H17 119.8
N2 C12 H12A 109.3
N2 C12 H12B 109.2
H12A C12 H12B 109.5
N2 C12 H12C 110.0
H12A C12 H12C 109.5
H12B C12 H12C 109.5
C22 C23 C24 120.4(3)
C22 C23 H23 119.9
C24 C23 H23 119.7

loop_
_geom_bond_atom_site_label_1
_geom_bond_atom_site_label_2
_geom_bond_distance
Sb1 O1 2.0424(19)
Sb1 O3 2.0563(19)
Sb1 C1 2.155(3)
Sb1 N1 2.567(2)
O3 B2 1.334(4)
O1 B1 1.334(4)
O2 B2 1.381(4)
O2 B1 1.387(4)
N1 C7 1.467(3)
N1 C9 1.468(4)
N1 C8 1.472(4)
N2 C10 1.463(3)
N2 C12 1.467(4)
N2 C11 1.467(4)
C7 C2 1.507(4)
C7 H7A 0.9701
C7 H7B 0.9700
C10 C6 1.509(4)
C10 H10A 0.9700
C10 H10B 0.9699
C14 C15 1.381(4)
C14 C13 1.400(4)
C14 H14 0.9300
C13 C18 1.394(4)
C13 B1 1.581(4)
C18 C17 1.389(4)
C18 H18 0.9299
C2 C3 1.394(4)
C2 C1 1.397(4)
C1 C6 1.392(4)
C19 C20 1.389(4)
C19 C24 1.397(4)
C19 B2 1.578(4)
C11 H11A 0.9603
C11 H11B 0.9599
C11 H11C 0.9600
C6 C5 1.390(4)
C20 C21 1.386(4)
C20 H20 0.9300
C24 C23 1.391(4)
C24 H24 0.9301
C5 C4 1.386(4)
C5 H5 0.9300
C9 H9A 0.9600
C9 H9B 0.9600
C9 H9C 0.9599
C4 C3 1.377(4)
C4 H4 0.9299
C3 H3 0.9300
C22 C23 1.367(5)
C22 C21 1.380(5)
C22 H22 0.9300
C21 H21 0.9300
C16 C17 1.380(4)
C16 C15 1.384(4)
C16 H16 0.9299
C8 H8A 0.9603
C8 H8B 0.9599
C8 H8C 0.9599
C15 H15 0.9300
C17 H17 0.9300
C12 H12A 0.9601
C12 H12B 0.9600
C12 H12C 0.9600
C23 H23 0.9300
